data_7101172
loop_
_publ_author_name
'Marc Salle'
'Magali Allain'
'Le Derf,Franck'
'Eric Levillain'
'Joel Lyskawa'
'S. Palacin'
'Pascal Viel'

_publ_section_title
;
Monitoring the formation of TTF dimers by Na+ complexation
;
_journal_issue 21
_journal_name_full 'Chemical Communications'
_journal_paper_doi 10.1039/b518275a
_journal_year 2006
_chemical_formula_moiety 'C76 H94 Cl5 N2 Na1 O14 S8'
_chemical_formula_sum 'C76 H94 Cl5 N2 Na O14 S8'
_chemical_formula_weight 1716.25
_space_group_IT_number 14
_space_group_name_Hall '-P 2ybc'
_space_group_name_H-M_alt 'P 1 21/c 1'
_symmetry_cell_setting monoclinic
_symmetry_space_group_name_Hall '-P 2ybc'
_symmetry_space_group_name_H-M 'P 1 21/c 1'
_audit_creation_date 2005-09-16T09:49:45-00:00
_audit_creation_method 'WinGX routine CIF_UPDATE'
_cell_angle_alpha 90
_cell_angle_beta 116.78(2)
_cell_angle_gamma 90
_cell_formula_units_Z 4
_cell_length_a 18.840(4)
_cell_length_b 27.549(3)
_cell_length_c 20.013(3)
_cell_measurement_reflns_used 3213
_cell_measurement_temperature 293(2)
_cell_measurement_theta_max 17.98
_cell_measurement_theta_min 2.13
_cell_volume 9273(3)
_computing_cell_refinement 'Dirax/lsq (Duisenberg & Schreurs, 1989-2000)'
_computing_data_collection 'Collect (Nonius BV, 1997-2000)'
_computing_data_reduction 'EvalCCD (Duisenberg & Schreurs 1990-2000)'
_computing_molecular_graphics 'DIAMOND 2.1e (Crystal Impact gbr 2001)'
_computing_publication_material 'WinGX publication routines (Farrugia, 1999)'
_computing_structure_refinement 'SHELXL-97 (Sheldrick, 1997)'
_computing_structure_solution 'Direct methods (Sir92,Altomare et al.,1993)'
_diffrn_detector_area_resol_mean 9
_diffrn_measured_fraction_theta_full 0.969
_diffrn_measured_fraction_theta_max 0.969
_diffrn_measurement_device_type KappaCCD
_diffrn_measurement_method CCD
_diffrn_radiation_type MoK\a
_diffrn_radiation_wavelength 0.71073
_diffrn_reflns_av_R_equivalents 0.223
_diffrn_reflns_limit_h_max 16
_diffrn_reflns_limit_h_min -15
_diffrn_reflns_limit_k_max 22
_diffrn_reflns_limit_k_min -23
_diffrn_reflns_limit_l_max 17
_diffrn_reflns_limit_l_min -16
_diffrn_reflns_number 18991
_diffrn_reflns_theta_full 17.98
_diffrn_reflns_theta_max 17.98
_diffrn_reflns_theta_min 2.13
_exptl_absorpt_coefficient_mu 0.396
_exptl_absorpt_correction_T_max 0.9594
_exptl_absorpt_correction_T_min 0.8146
_exptl_absorpt_correction_type gaussian
_exptl_absorpt_process_details
;
PLATON-ABSGAUSS : Spek, A.L. (2003), J.Appl.Cryst. 36, 7-13
;
_exptl_crystal_colour yellow
_exptl_crystal_density_diffrn 1.229
_exptl_crystal_density_method 'not measured'
_exptl_crystal_description plate
_exptl_crystal_F_000 3600
_exptl_crystal_size_max 0.61
_exptl_crystal_size_mid 0.42
_exptl_crystal_size_min 0.09
_refine_diff_density_max 1.049
_refine_diff_density_min -0.667
_refine_ls_extinction_method none
_refine_ls_goodness_of_fit_ref 1.49
_refine_ls_hydrogen_treatment constr
_refine_ls_matrix_type full
_refine_ls_number_parameters 619
_refine_ls_number_reflns 6174
_refine_ls_number_restraints 0
_refine_ls_restrained_S_all 1.49
_refine_ls_R_factor_gt 0.173
_refine_ls_shift/su_max 0.091
_refine_ls_structure_factor_coef Fsqd
_refine_ls_weighting_details 'calc w=1/[\s^2^(Fo^2^)+(0.2000P)^2^+0.0000P] where P=(Fo^2^+2Fc^2^)/3'
_refine_ls_weighting_scheme calc
_refine_ls_wR_factor_ref 0.4766
_reflns_number_gt 3213
_reflns_number_total 6174
_reflns_threshold_expression >2sigma(I)
_cod_data_source_file b518275a.txt
_cod_database_code 7101172

loop_
_symmetry_equiv_pos_as_xyz
'x, y, z'
'-x, y+1/2, -z+1/2'
'-x, -y, -z'
'x, -y-1/2, z-1/2'

loop_
_atom_site_label
_atom_site_type_symbol
_atom_site_fract_x
_atom_site_fract_y
_atom_site_fract_z
_atom_site_U_iso_or_equiv
_atom_site_adp_type
_atom_site_occupancy
_atom_site_calc_flag
_atom_site_refinement_flags
C01 C 1.237(2) -0.1197(11) 0.8608(16) 0.113(10) Uiso 1 d .
H01 H 1.1946 -0.1398 0.8527 0.135 Uiso 1 calc R
C02 C 1.288(2) -0.1311(11) 0.8314(17) 0.120(11) Uiso 1 d .
H02 H 1.2805 -0.1583 0.8014 0.144 Uiso 1 calc R
C03 C 1.3335(18) -0.0476(10) 0.8962(15) 0.098(9) Uiso 1 d .
C04 C 1.3671(14) -0.0048(8) 0.9222(12) 0.062(7) Uiso 1 d .
C05 C 1.4085(15) 0.0821(8) 0.9842(13) 0.069(7) Uiso 1 d .
C06 C 1.4503(17) 0.0742(9) 0.9515(13) 0.084(8) Uiso 1 d .
H06 H 1.4849 0.0982 0.9513 0.1 Uiso 1 calc R
C07 C 1.4014(19) 0.1243(10) 1.0245(15) 0.097(9) Uiso 1 d .
H07A H 1.4088 0.1141 1.0736 0.117 Uiso 1 calc R
H07B H 1.4435 0.147 1.0316 0.117 Uiso 1 calc R
C08 C 1.3147(18) 0.1824(10) 1.0222(17) 0.078(8) Uiso 1 d .
C09 C 1.2414(13) 0.2093(7) 0.9786(11) 0.049(6) Uiso 1 d .
H09A H 1.2477 0.2276 0.9402 0.058 Uiso 1 calc R
H09B H 1.1987 0.1862 0.9536 0.058 Uiso 1 calc R
C10 C 1.4151(15) 0.2765(8) 1.2184(13) 0.065(7) Uiso 1 d .
H10A H 1.4406 0.2999 1.2584 0.078 Uiso 1 calc R
H10B H 1.4372 0.2803 1.1832 0.078 Uiso 1 calc R
C11 C 1.4310(19) 0.2265(9) 1.2497(14) 0.072(7) Uiso 1 d .
C12 C 1.568(2) 0.2372(12) 1.272(2) 0.133(12) Uiso 1 d .
H12A H 1.5533 0.2712 1.2646 0.159 Uiso 1 calc R
H12B H 1.6195 0.2337 1.3155 0.159 Uiso 1 calc R
C13 C 1.568(3) 0.2184(17) 1.214(3) 0.22(2) Uiso 1 d .
H13A H 1.6065 0.2344 1.2031 0.33 Uiso 1 calc R
H13B H 1.5161 0.2219 1.1729 0.33 Uiso 1 calc R
H13C H 1.5809 0.1845 1.2232 0.33 Uiso 1 calc R
C14 C 1.518(2) 0.1599(12) 1.3187(18) 0.126(11) Uiso 1 d .
H14A H 1.4872 0.1581 1.3467 0.151 Uiso 1 calc R
H14B H 1.5737 0.157 1.3535 0.151 Uiso 1 calc R
C15 C 1.494(2) 0.1205(13) 1.262(2) 0.157(14) Uiso 1 d .
H15A H 1.5023 0.0896 1.2865 0.235 Uiso 1 calc R
H15B H 1.5247 0.1225 1.2349 0.235 Uiso 1 calc R
H15C H 1.4383 0.1239 1.2277 0.235 Uiso 1 calc R
C16 C 1.749(3) 0.0694(18) 1.702(3) 0.201(19) Uiso 1 d .
H16 H 1.7972 0.057 1.737 0.241 Uiso 1 calc R
C17 C 1.747(3) 0.1069(15) 1.665(2) 0.169(15) Uiso 1 d .
H17 H 1.7917 0.1261 1.6783 0.202 Uiso 1 calc R
C18 C 1.603(2) 0.0775(10) 1.6042(16) 0.107(10) Uiso 1 d .
C19 C 1.524(2) 0.0683(11) 1.5515(17) 0.110(10) Uiso 1 d .
C20 C 1.385(2) 0.0428(12) 1.4730(18) 0.131(12) Uiso 1 d .
H20 H 1.3368 0.027 1.4568 0.158 Uiso 1 calc R
C21 C 1.3899(17) 0.0725(10) 1.4307(15) 0.085(8) Uiso 1 d .
C22 C 1.3295(16) 0.0890(8) 1.3617(13) 0.077(8) Uiso 1 d .
H22A H 1.2806 0.0715 1.3502 0.092 Uiso 1 calc R
H22B H 1.3445 0.0826 1.3222 0.092 Uiso 1 calc R
C23 C 1.2637(15) 0.1641(9) 1.3009(15) 0.059(7) Uiso 1 d .
C24 C 1.2514(13) 0.2132(7) 1.3142(11) 0.048(6) Uiso 1 d .
H24A H 1.3018 0.227 1.3496 0.058 Uiso 1 calc R
H24B H 1.2156 0.2142 1.3369 0.058 Uiso 1 calc R
C25 C 1.0865(11) 0.1522(6) 1.0781(10) 0.036(5) Uiso 1 d .
H25A H 1.0386 0.1484 1.0314 0.043 Uiso 1 calc R
H25B H 1.0745 0.1419 1.1183 0.043 Uiso 1 calc R
C26 C 1.1522(17) 0.1190(10) 1.0771(13) 0.064(7) Uiso 1 d .
C27 C 1.0744(17) 0.0448(9) 1.0655(14) 0.086(8) Uiso 1 d .
H27A H 1.0289 0.0664 1.0447 0.103 Uiso 1 calc R
H27B H 1.0644 0.0184 1.0304 0.103 Uiso 1 calc R
C28 C 1.081(2) 0.0254(12) 1.1347(18) 0.144(13) Uiso 1 d .
H28A H 1.0331 0.0089 1.1259 0.216 Uiso 1 calc R
H28B H 1.0908 0.0513 1.1697 0.216 Uiso 1 calc R
H28C H 1.125 0.0029 1.1548 0.216 Uiso 1 calc R
C29 C 1.2126(16) 0.0450(9) 1.0692(14) 0.086(8) Uiso 1 d .
H29A H 1.232 0.0631 1.0392 0.104 Uiso 1 calc R
H29B H 1.1953 0.0133 1.0468 0.104 Uiso 1 calc R
C30 C 1.278(2) 0.0399(13) 1.149(2) 0.160(14) Uiso 1 d .
H30A H 1.3225 0.0234 1.1489 0.24 Uiso 1 calc R
H30B H 1.2579 0.0215 1.1779 0.24 Uiso 1 calc R
H30C H 1.2938 0.0715 1.1708 0.24 Uiso 1 calc R
C31 C 1.1776(11) 0.2808(6) 0.9787(9) 0.024(5) Uiso 1 d .
C32 C 1.0953(12) 0.2773(6) 0.9313(10) 0.036(5) Uiso 1 d .
C33 C 1.0545(12) 0.3165(6) 0.8836(10) 0.040(6) Uiso 1 d .
H33 H 1.0001 0.3144 0.8525 0.048 Uiso 1 calc R
C34 C 1.0967(12) 0.3587(6) 0.8838(10) 0.038(5) Uiso 1 d .
C35 C 1.1750(13) 0.3630(7) 0.9327(10) 0.048(6) Uiso 1 d .
H35 H 1.2019 0.3917 0.9352 0.057 Uiso 1 calc R
C36 C 1.2157(12) 0.3231(6) 0.9806(10) 0.039(5) Uiso 1 d .
C37 C 1.0528(15) 0.4023(8) 0.8328(12) 0.066(7) Uiso 1 d .
C38 C 0.981(2) 0.4170(12) 0.8499(18) 0.139(12) Uiso 1 d .
H38A H 1.0011 0.4278 0.9008 0.209 Uiso 1 calc R
H38B H 0.9469 0.3893 0.8424 0.209 Uiso 1 calc R
H38C H 0.9506 0.4427 0.8168 0.209 Uiso 1 calc R
C39 C 1.013(2) 0.3872(11) 0.7545(16) 0.119(11) Uiso 1 d .
H39A H 0.9816 0.3586 0.7501 0.179 Uiso 1 calc R
H39B H 1.0515 0.3802 0.7372 0.179 Uiso 1 calc R
H39C H 0.9783 0.4128 0.7248 0.179 Uiso 1 calc R
C40 C 1.0995(18) 0.4460(9) 0.8411(15) 0.107(10) Uiso 1 d .
H40A H 1.124 0.456 0.8926 0.161 Uiso 1 calc R
H40B H 1.0654 0.4715 0.8106 0.161 Uiso 1 calc R
H40C H 1.1399 0.4395 0.8256 0.161 Uiso 1 calc R
C41 C 1.3056(13) 0.3292(8) 1.0415(11) 0.063(7) Uiso 1 d .
H41A H 1.3302 0.2977 1.0579 0.075 Uiso 1 calc R
H41B H 1.3354 0.3471 1.0207 0.075 Uiso 1 calc R
C42 C 1.3049(12) 0.3579(7) 1.1091(10) 0.042(6) Uiso 1 d .
C43 C 1.3142(12) 0.3353(7) 1.1731(11) 0.041(6) Uiso 1 d .
C44 C 1.3050(11) 0.3581(6) 1.2274(10) 0.034(5) Uiso 1 d .
C45 C 1.2881(13) 0.4096(7) 1.2193(12) 0.054(6) Uiso 1 d .
H45 H 1.2823 0.4261 1.2571 0.064 Uiso 1 calc R
C46 C 1.2807(13) 0.4340(7) 1.1586(12) 0.056(6) Uiso 1 d .
C47 C 1.2880(12) 0.4068(7) 1.1030(11) 0.050(6) Uiso 1 d .
H47 H 1.281 0.4226 1.0595 0.06 Uiso 1 calc R
C48 C 1.2632(15) 0.4891(8) 1.1459(13) 0.068(7) Uiso 1 d .
C49 C 1.338(2) 0.5180(12) 1.1713(18) 0.136(12) Uiso 1 d .
H49A H 1.3717 0.5118 1.2234 0.204 Uiso 1 calc R
H49B H 1.3255 0.5519 1.1641 0.204 Uiso 1 calc R
H49C H 1.3654 0.5087 1.1427 0.204 Uiso 1 calc R
C50 C 1.2223(18) 0.5067(9) 1.1949(15) 0.100(9) Uiso 1 d .
H50A H 1.1731 0.4897 1.18 0.151 Uiso 1 calc R
H50B H 1.2121 0.541 1.1878 0.151 Uiso 1 calc R
H50C H 1.2568 0.5003 1.2467 0.151 Uiso 1 calc R
C51 C 1.219(3) 0.5039(14) 1.068(2) 0.170(15) Uiso 1 d .
H51A H 1.1684 0.4877 1.0462 0.255 Uiso 1 calc R
H51B H 1.2483 0.4954 1.0413 0.255 Uiso 1 calc R
H51C H 1.2107 0.5384 1.0657 0.255 Uiso 1 calc R
C52 C 1.3054(12) 0.3346(7) 1.2950(10) 0.046(6) Uiso 1 d .
H52A H 1.3336 0.3553 1.3382 0.055 Uiso 1 calc R
H52B H 1.3335 0.3039 1.3043 0.055 Uiso 1 calc R
C53 C 1.2187(11) 0.3255(6) 1.2846(9) 0.033(5) Uiso 1 d .
C54 C 1.1789(12) 0.2834(7) 1.2543(9) 0.033(5) Uiso 1 d .
C55 C 1.0973(12) 0.2804(6) 1.2356(10) 0.034(5) Uiso 1 d .
C56 C 1.0626(12) 0.3195(6) 1.2507(9) 0.035(5) Uiso 1 d .
H56 H 1.0087 0.3175 1.2379 0.042 Uiso 1 calc R
C57 C 1.1017(12) 0.3619(6) 1.2837(10) 0.040(6) Uiso 1 d .
C58 C 1.1830(12) 0.3641(7) 1.2999(10) 0.043(6) Uiso 1 d .
H58 H 1.2122 0.3921 1.3211 0.051 Uiso 1 calc R
C59 C 1.0596(12) 0.4041(7) 1.3009(11) 0.045(6) Uiso 1 d .
C60 C 0.978(2) 0.4088(14) 1.239(2) 0.172(15) Uiso 1 d .
H60A H 0.9806 0.4121 1.1925 0.259 Uiso 1 calc R
H60B H 0.953 0.4368 1.2474 0.259 Uiso 1 calc R
H60C H 0.948 0.3803 1.2375 0.259 Uiso 1 calc R
C61 C 1.068(2) 0.3972(12) 1.3765(18) 0.151(13) Uiso 1 d .
H61A H 1.0415 0.4231 1.3883 0.226 Uiso 1 calc R
H61B H 1.1236 0.3974 1.4115 0.226 Uiso 1 calc R
H61C H 1.0452 0.3667 1.3793 0.226 Uiso 1 calc R
C62 C 1.097(2) 0.4522(10) 1.2966(17) 0.125(11) Uiso 1 d .
H62A H 1.0905 0.457 1.2466 0.187 Uiso 1 calc R
H62B H 1.153 0.4516 1.3307 0.187 Uiso 1 calc R
H62C H 1.0721 0.4782 1.3098 0.187 Uiso 1 calc R
C63 C 1.0494(12) 0.2357(6) 1.1916(10) 0.044(6) Uiso 1 d .
H63A H 1.0845 0.2079 1.2028 0.052 Uiso 1 calc R
H63B H 1.0086 0.2281 1.2068 0.052 Uiso 1 calc R
C64 C 1.0112(11) 0.2458(6) 1.1081(9) 0.032(5) Uiso 1 d .
C65 C 1.0436(12) 0.2299(6) 1.0620(10) 0.032(5) Uiso 1 d .
C66 C 1.0090(12) 0.2458(6) 0.9866(10) 0.038(5) Uiso 1 d .
C67 C 0.9392(12) 0.2737(6) 0.9618(11) 0.037(5) Uiso 1 d .
H67 H 0.9128 0.2812 0.9111 0.044 Uiso 1 calc R
C68 C 0.9081(12) 0.2903(6) 1.0053(10) 0.037(5) Uiso 1 d .
C69 C 0.9429(13) 0.2748(6) 1.0778(11) 0.048(6) Uiso 1 d .
H69 H 0.9202 0.284 1.1086 0.058 Uiso 1 calc R
C70 C 0.8312(14) 0.3207(8) 0.9716(13) 0.065(7) Uiso 1 d .
C71 C 0.764(2) 0.2902(11) 0.9761(17) 0.129(11) Uiso 1 d .
H71A H 0.7814 0.2782 1.0261 0.193 Uiso 1 calc R
H71B H 0.7501 0.2634 0.9419 0.193 Uiso 1 calc R
H71C H 0.7176 0.3103 0.963 0.193 Uiso 1 calc R
C72 C 0.841(2) 0.3619(11) 1.0223(17) 0.129(11) Uiso 1 d .
H72A H 0.8577 0.35 1.0723 0.193 Uiso 1 calc R
H72B H 0.7907 0.3784 1.0059 0.193 Uiso 1 calc R
H72C H 0.8796 0.384 1.0215 0.193 Uiso 1 calc R
C73 C 0.8035(18) 0.3390(10) 0.8948(15) 0.109(10) Uiso 1 d .
H73A H 0.7983 0.3124 0.8619 0.163 Uiso 1 calc R
H73B H 0.8412 0.3619 0.8936 0.163 Uiso 1 calc R
H73C H 0.7528 0.3545 0.8788 0.163 Uiso 1 calc R
C74 C 1.0462(12) 0.2340(7) 0.9363(11) 0.046(6) Uiso 1 d .
H74A H 1.0049 0.2261 0.8867 0.055 Uiso 1 calc R
H74B H 1.0803 0.2058 0.9555 0.055 Uiso 1 calc R
C75 C 0.533(4) 0.294(2) 0.450(3) 0.11(2) Uiso 0.5 d P
H75A H 0.5135 0.2861 0.3973 0.134 Uiso 0.5 calc PR
H75B H 0.5171 0.3273 0.4532 0.134 Uiso 0.5 calc PR
C76 C 0.555(5) 0.111(3) 0.834(4) 0.15(3) Uiso 0.5 d P
H76A H 0.5907 0.134 0.8701 0.174 Uiso 0.5 calc PR
H76B H 0.5035 0.1127 0.8345 0.174 Uiso 0.5 calc PR
C77 C 0.050(5) 0.389(2) 0.090(4) 0.14(3) Uiso 0.5 d P
H77A H 0.0792 0.3923 0.1443 0.171 Uiso 0.5 calc PR
H77B H 0.0067 0.3669 0.0807 0.171 Uiso 0.5 calc PR
C78 C 0.869(6) 0.097(3) 0.934(5) 0.15(3) Uiso 0.5 d P
H78A H 0.9243 0.0902 0.9468 0.175 Uiso 0.5 calc PR
H78B H 0.8383 0.0672 0.9278 0.175 Uiso 0.5 calc PR
N01 N 1.1453(12) 0.0715(6) 1.0733(12) 0.078(6) Uani 1 d .
N02 N 1.5030(12) 0.2052(9) 1.2789(12) 0.104(8) Uani 1 d .
O01 O 1.3294(8) 0.1475(5) 0.9884(8) 0.074(5) Uani 1 d .
O02 O 1.3596(10) 0.1959(5) 1.0887(11) 0.095(6) Uani 1 d .
O03 O 1.2182(7) 0.2419(4) 1.0202(6) 0.034(3) Uani 1 d .
O04 O 1.3299(7) 0.2855(4) 1.1805(7) 0.045(4) Uani 1 d .
O05 O 1.3742(10) 0.2007(5) 1.2542(9) 0.079(5) Uani 1 d .
O06 O 1.3163(10) 0.1415(5) 1.3654(7) 0.075(5) Uani 1 d .
O07 O 1.2282(9) 0.1421(5) 1.2397(9) 0.069(5) Uani 1 d .
O08 O 1.2192(7) 0.2425(4) 1.2481(6) 0.039(4) Uani 1 d .
O09 O 1.2126(10) 0.1406(5) 1.0796(8) 0.073(5) Uani 1 d .
O10 O 1.1078(6) 0.2002(4) 1.0879(6) 0.030(3) Uani 1 d .
O11 O 0.863(2) 0.2833(11) 0.748(2) 0.25(2) Uani 1 d .
O12 O 0.780(3) 0.2500(16) 0.649(2) 0.38(4) Uani 1 d .
O13 O 0.783(3) 0.242(2) 0.752(4) 0.40(4) Uani 1 d .
O14 O 0.8644(17) 0.2013(10) 0.731(2) 0.220(15) Uani 1 d .
Na01 Na 1.2492(4) 0.2145(2) 1.1477(4) 0.043(2) Uani 1 d .
S01 S 1.2540(6) -0.0681(3) 0.9127(7) 0.149(4) Uani 1 d .
S02 S 1.3673(5) -0.0915(3) 0.8537(5) 0.114(3) Uani 1 d .
S03 S 1.3343(5) 0.0350(3) 0.9678(5) 0.109(3) Uani 1 d .
S04 S 1.4455(5) 0.0179(3) 0.9051(4) 0.096(3) Uani 1 d .
S05 S 1.4612(5) 0.0256(4) 1.5631(5) 0.128(3) Uani 1 d .
S06 S 1.4782(5) 0.1077(3) 1.4770(5) 0.123(3) Uani 1 d .
S07 S 1.6533(6) 0.0392(4) 1.6834(5) 0.147(4) Uani 1 d .
S08 S 1.6621(6) 0.1205(5) 1.5943(7) 0.202(6) Uani 1 d .
Cl01 Cl 0.8230(5) 0.2433(4) 0.7189(6) 0.100(3) Uani 1 d .
Cl02 Cl 0.596(3) 0.291(3) 0.478(4) 0.56(6) Uani 0.5 d P
Cl03 Cl 0.488(3) 0.2499(10) 0.496(2) 0.31(2) Uani 0.5 d P
Cl04 Cl 0.545(3) 0.123(2) 0.730(3) 0.54(5) Uani 0.5 d P
Cl05 Cl 0.579(3) 0.0736(16) 0.848(3) 0.32(2) Uani 0.5 d P
Cl06 Cl 0.0040(14) 0.4486(7) 0.0555(13) 0.178(9) Uani 0.5 d P
Cl07 Cl 0.1004(15) 0.3652(8) 0.0687(15) 0.188(10) Uani 0.5 d P
Cl08 Cl 0.855(3) 0.136(3) 0.977(5) 0.61(8) Uani 0.5 d P
Cl09 Cl 0.832(8) 0.133(4) 0.882(3) 0.79(13) Uani 0.5 d P

loop_
_atom_site_aniso_label
_atom_site_aniso_U_11
_atom_site_aniso_U_22
_atom_site_aniso_U_33
_atom_site_aniso_U_23
_atom_site_aniso_U_13
_atom_site_aniso_U_12
N01 0.056(15) 0.034(11) 0.16(2) -0.003(12) 0.057(14) 0.004(10)
N02 0.026(15) 0.14(2) 0.105(18) 0.039(16) -0.005(13) 0.021(14)
O01 0.038(11) 0.086(11) 0.066(10) -0.009(9) -0.004(8) 0.057(9)
O02 0.050(12) 0.071(11) 0.131(16) -0.014(11) 0.011(12) 0.015(9)
O03 0.033(9) 0.023(7) 0.038(8) 0.006(7) 0.010(7) 0.002(6)
O04 0.017(9) 0.055(9) 0.047(8) -0.002(7) 0.000(7) -0.002(7)
O05 0.052(12) 0.065(10) 0.106(13) 0.033(10) 0.024(10) 0.031(9)
O06 0.089(13) 0.070(10) 0.049(10) 0.020(8) 0.015(9) 0.036(10)
O07 0.060(11) 0.039(9) 0.099(13) 0.013(9) 0.028(10) 0.021(8)
O08 0.026(8) 0.049(8) 0.032(8) 0.004(7) 0.005(7) 0.023(7)
O09 0.062(13) 0.055(10) 0.086(12) -0.005(8) 0.018(10) 0.020(9)
O10 0.009(8) 0.015(7) 0.052(8) 0.005(6) 0.001(6) 0.010(6)
O11 0.21(4) 0.13(2) 0.25(4) 0.00(2) -0.03(3) -0.03(2)
O12 0.48(7) 0.33(5) 0.16(3) -0.09(3) 0.00(4) 0.29(5)
O13 0.32(6) 0.45(8) 0.60(11) -0.22(7) 0.37(8) -0.11(6)
O14 0.13(2) 0.119(18) 0.41(5) -0.01(2) 0.11(3) 0.031(19)
Na01 0.022(5) 0.049(5) 0.042(5) 0.002(4) 0.001(4) 0.010(4)
S01 0.117(9) 0.115(7) 0.220(11) -0.028(7) 0.079(8) -0.012(6)
S02 0.110(7) 0.083(5) 0.137(7) -0.011(5) 0.044(6) 0.014(5)
S03 0.077(6) 0.109(6) 0.146(7) -0.038(6) 0.054(6) 0.009(5)
S04 0.094(6) 0.086(5) 0.107(6) -0.002(4) 0.045(5) 0.026(5)
S05 0.078(7) 0.171(8) 0.109(6) 0.045(6) 0.019(5) -0.001(6)
S06 0.072(6) 0.113(6) 0.128(7) 0.042(6) -0.006(5) -0.003(5)
S07 0.116(8) 0.154(8) 0.124(7) 0.031(7) 0.013(6) 0.024(7)
S08 0.070(8) 0.211(11) 0.227(12) 0.103(10) -0.021(8) -0.023(7)
Cl01 0.051(6) 0.119(8) 0.107(7) -0.032(6) 0.014(5) 0.014(6)
Cl02 0.25(5) 0.83(13) 0.51(8) -0.40(9) 0.10(5) 0.18(7)
Cl03 0.35(6) 0.17(2) 0.36(5) -0.09(3) 0.10(4) -0.08(3)
Cl04 0.40(7) 0.59(9) 0.49(8) -0.09(7) 0.08(6) 0.41(7)
Cl05 0.32(5) 0.26(4) 0.47(7) 0.08(4) 0.27(5) 0.07(4)
Cl06 0.16(2) 0.120(14) 0.21(2) 0.043(14) 0.044(17) 0.043(14)
Cl07 0.16(2) 0.176(19) 0.26(3) -0.036(19) 0.12(2) 0.037(17)
Cl08 0.13(3) 0.57(11) 0.81(15) 0.33(11) -0.08(6) -0.19(6)
Cl09 1.3(3) 0.72(15) 0.23(5) -0.05(7) 0.19(9) -0.62(17)

loop_
_atom_type_symbol
_atom_type_description
_atom_type_scat_dispersion_real
_atom_type_scat_dispersion_imag
_atom_type_scat_source
C C 0.0033 0.0016 'International Tables Vol C Tables 4.2.6.8 and 6.1.1.4'
H H 0 0 'International Tables Vol C Tables 4.2.6.8 and 6.1.1.4'
N N 0.0061 0.0033 'International Tables Vol C Tables 4.2.6.8 and 6.1.1.4'
O O 0.0106 0.006 'International Tables Vol C Tables 4.2.6.8 and 6.1.1.4'
Na Na 0.0362 0.0249 'International Tables Vol C Tables 4.2.6.8 and 6.1.1.4'
S S 0.1246 0.1234 'International Tables Vol C Tables 4.2.6.8 and 6.1.1.4'
Cl Cl 0.1484 0.1585 'International Tables Vol C Tables 4.2.6.8 and 6.1.1.4'

loop_
_geom_angle_atom_site_label_1
_geom_angle_atom_site_label_2
_geom_angle_atom_site_label_3
_geom_angle
C02 C01 S01 119(3)
C01 C02 S02 116(3)
C04 C03 S02 126(2)
C04 C03 S01 120(2)
S02 C03 S01 113.2(16)
C03 C04 S03 124(2)
C03 C04 S04 122(2)
S03 C04 S04 114.1(13)
C06 C05 C07 132(3)
C06 C05 S03 113(2)
C07 C05 S03 114(2)
C05 C06 S04 122(2)
O01 C07 C05 113(2)
O02 C08 O01 125(3)
O02 C08 C09 119(3)
O01 C08 C09 116(2)
O03 C09 C08 115.5(19)
O04 C10 C11 110(2)
O05 C11 N02 115(2)
O05 C11 C10 121(3)
N02 C11 C10 124(3)
C13 C12 N02 100(4)
N02 C14 C15 107(3)
C17 C16 S07 119(5)
C16 C17 S08 117(4)
C19 C18 S08 125(2)
C19 C18 S07 121(2)
S08 C18 S07 114.2(19)
C18 C19 S06 118(2)
C18 C19 S05 125(2)
S06 C19 S05 115.9(19)
C21 C20 S05 128(3)
C20 C21 C22 128(3)
C20 C21 S06 110(3)
C22 C21 S06 119(2)
C21 C22 O06 110(2)
O07 C23 O06 123(2)
O07 C23 C24 126(2)
O06 C23 C24 111(2)
C23 C24 O08 113.7(17)
O10 C25 C26 112.8(18)
O09 C26 N01 122(2)
O09 C26 C25 116(2)
N01 C26 C25 122(2)
C28 C27 N01 114(2)
N01 C29 C30 107(2)
O03 C31 C36 120.8(16)
O03 C31 C32 120.2(15)
C36 C31 C32 118.9(17)
C33 C32 C31 120.0(17)
C33 C32 C74 118.3(17)
C31 C32 C74 121.3(16)
C34 C33 C32 119.6(18)
C35 C34 C33 120.1(17)
C35 C34 C37 119.4(17)
C33 C34 C37 120.2(18)
C34 C35 C36 119.8(18)
C31 C36 C35 121.4(18)
C31 C36 C41 118.6(16)
C35 C36 C41 119.8(17)
C40 C37 C39 111(2)
C40 C37 C34 117(2)
C39 C37 C34 110(2)
C40 C37 C38 107(2)
C39 C37 C38 103(2)
C34 C37 C38 108.0(19)
C42 C41 C36 107.1(17)
C43 C42 C47 117.2(18)
C43 C42 C41 122.1(17)
C47 C42 C41 120.5(17)
C44 C43 C42 122.7(18)
C44 C43 O04 118.5(16)
C42 C43 O04 118.7(17)
C43 C44 C45 118.4(17)
C43 C44 C52 125.6(16)
C45 C44 C52 115.8(16)
C46 C45 C44 121.3(19)
C45 C46 C47 116.5(19)
C45 C46 C48 124.5(19)
C47 C46 C48 118.9(18)
C42 C47 C46 123.7(18)
C51 C48 C49 102(3)
C51 C48 C46 115(2)
C49 C48 C46 112(2)
C51 C48 C50 112(2)
C49 C48 C50 106(2)
C46 C48 C50 109.1(19)
C44 C52 C53 111.6(15)
C58 C53 C54 122.2(19)
C58 C53 C52 115.7(16)
C54 C53 C52 121.7(16)
C53 C54 O08 120.8(17)
C53 C54 C55 118.9(17)
O08 C54 C55 120.0(16)
C56 C55 C54 117.9(17)
C56 C55 C63 122.8(18)
C54 C55 C63 119.0(16)
C55 C56 C57 124.7(19)
C56 C57 C58 115.9(17)
C56 C57 C59 122.1(18)
C58 C57 C59 122.0(17)
C53 C58 C57 120.4(18)
C61 C59 C60 118(3)
C61 C59 C62 110(2)
C60 C59 C62 102(2)
C61 C59 C57 108(2)
C60 C59 C57 109(2)
C62 C59 C57 110.3(19)
C64 C63 C55 110.3(14)
C65 C64 C69 119.1(17)
C65 C64 C63 122.8(17)
C69 C64 C63 118.0(17)
O10 C65 C64 121.4(16)
O10 C65 C66 119.7(16)
C64 C65 C66 118.9(18)
C67 C66 C65 116.8(17)
C67 C66 C74 121.8(17)
C65 C66 C74 121.3(17)
C68 C67 C66 125.1(18)
C67 C68 C69 116.5(19)
C67 C68 C70 120.4(18)
C69 C68 C70 122.8(19)
C68 C69 C64 123.2(19)
C72 C70 C73 109(2)
C72 C70 C68 109(2)
C73 C70 C68 118(2)
C72 C70 C71 103(2)
C73 C70 C71 109(2)
C68 C70 C71 108.3(19)
C66 C74 C32 110.6(15)
Cl02 C75 Cl03 109(7)
Cl05 C76 Cl04 104(6)
Cl07 C77 Cl06 126(5)
Cl09 C78 Cl08 75(7)
C26 N01 C27 125(2)
C26 N01 C29 115(2)
C27 N01 C29 120.1(18)
C11 N02 C14 122(3)
C11 N02 C12 113(2)
C14 N02 C12 125(2)
C08 O01 C07 118(2)
C08 O02 Na01 102.7(17)
C31 O03 C09 112.2(12)
C31 O03 Na01 132.7(10)
C09 O03 Na01 114.8(10)
C43 O04 C10 110.8(14)
C43 O04 Na01 134.3(11)
C10 O04 Na01 114.8(11)
C11 O05 Na01 110.9(15)
C23 O06 C22 117.7(17)
C23 O07 Na01 97.1(13)
C54 O08 C24 113.3(13)
C54 O08 Na01 131.6(10)
C24 O08 Na01 115.0(10)
C26 O09 Na01 116.8(16)
C65 O10 C25 112.1(13)
C65 O10 Na01 133.4(10)
C25 O10 Na01 114.5(10)
O09 Na01 O04 147.9(6)
O09 Na01 O05 106.9(6)
O04 Na01 O05 68.5(5)
O09 Na01 O10 66.7(5)
O04 Na01 O10 134.2(5)
O05 Na01 O10 147.3(6)
O09 Na01 O08 128.9(6)
O04 Na01 O08 82.5(5)
O05 Na01 O08 79.4(5)
O10 Na01 O08 81.2(5)
O09 Na01 O03 78.2(5)
O04 Na01 O03 81.8(4)
O05 Na01 O03 130.6(6)
O10 Na01 O03 81.0(4)
O08 Na01 O03 136.0(5)
O09 Na01 O07 71.5(5)
O04 Na01 O07 130.7(5)
O05 Na01 O07 71.4(5)
O10 Na01 O07 76.3(5)
O08 Na01 O07 62.6(4)
O03 Na01 O07 147.5(5)
O09 Na01 O02 71.7(6)
O04 Na01 O02 76.6(5)
O05 Na01 O02 74.5(6)
O10 Na01 O02 127.7(5)
O08 Na01 O02 151.1(5)
O03 Na01 O02 60.4(5)
O07 Na01 O02 118.5(5)
C01 S01 C03 95.2(16)
C02 S02 C03 95.8(16)
C04 S03 C05 96.9(12)
C04 S04 C06 93.3(12)
C19 S05 C20 88.2(16)
C19 S06 C21 95.2(15)
C18 S07 C16 89(2)
C17 S08 C18 100(2)
O13 Cl01 O12 111(4)
O13 Cl01 O11 100(3)
O12 Cl01 O11 108(3)
O13 Cl01 O14 109(4)
O12 Cl01 O14 110(2)
O11 Cl01 O14 118(2)

loop_
_geom_bond_atom_site_label_1
_geom_bond_atom_site_label_2
_geom_bond_distance
C01 C02 1.36(4)
C01 S01 1.71(3)
C02 S02 1.74(3)
C03 C04 1.33(3)
C03 S02 1.75(3)
C03 S01 1.77(3)
C04 S03 1.71(2)
C04 S04 1.78(2)
C05 C06 1.25(3)
C05 C07 1.45(3)
C05 S03 1.83(3)
C06 S04 1.79(2)
C07 O01 1.37(3)
C08 O02 1.27(3)
C08 O01 1.27(3)
C08 C09 1.46(3)
C09 O03 1.42(2)
C10 O04 1.45(3)
C10 C11 1.49(3)
C11 O05 1.32(3)
C11 N02 1.35(3)
C12 C13 1.26(5)
C12 N02 1.57(4)
C14 N02 1.44(3)
C14 C15 1.49(4)
C16 C17 1.25(5)
C16 S07 1.87(5)
C17 S08 1.63(5)
C18 C19 1.42(4)
C18 S08 1.69(3)
C18 S07 1.78(3)
C19 S06 1.73(3)
C19 S05 1.75(3)
C20 C21 1.21(3)
C20 S05 1.79(3)
C21 C22 1.41(3)
C21 S06 1.78(3)
C22 O06 1.48(2)
C23 O07 1.26(2)
C23 O06 1.37(3)
C23 C24 1.42(3)
C24 O08 1.43(2)
C25 O10 1.370(19)
C25 C26 1.55(3)
C26 O09 1.26(3)
C26 N01 1.31(3)
C27 C28 1.43(3)
C27 N01 1.47(3)
C29 N01 1.50(3)
C29 C30 1.52(4)
C31 O03 1.359(19)
C31 C36 1.36(2)
C31 C32 1.41(2)
C32 C33 1.42(2)
C32 C74 1.54(2)
C33 C34 1.41(2)
C34 C35 1.36(3)
C34 C37 1.55(3)
C35 C36 1.43(2)
C36 C41 1.59(3)
C37 C40 1.46(3)
C37 C39 1.46(3)
C37 C38 1.60(4)
C41 C42 1.57(3)
C42 C43 1.36(2)
C42 C47 1.38(2)
C43 C44 1.33(2)
C43 O04 1.40(2)
C44 C45 1.45(2)
C44 C52 1.50(2)
C45 C46 1.34(2)
C46 C47 1.40(2)
C46 C48 1.55(3)
C48 C51 1.45(4)
C48 C49 1.49(4)
C48 C50 1.57(3)
C52 C53 1.57(3)
C53 C58 1.37(2)
C53 C54 1.37(2)
C54 O08 1.40(2)
C54 C55 1.41(2)
C55 C56 1.36(2)
C55 C63 1.54(2)
C56 C57 1.38(2)
C57 C58 1.42(3)
C57 C59 1.53(3)
C59 C61 1.46(3)
C59 C60 1.48(4)
C59 C62 1.52(3)
C63 C64 1.52(2)
C64 C65 1.39(2)
C64 C69 1.40(2)
C65 O10 1.36(2)
C65 C66 1.42(2)
C66 C67 1.41(2)
C66 C74 1.50(2)
C67 C68 1.33(2)
C68 C69 1.36(2)
C68 C70 1.54(3)
C70 C72 1.48(3)
C70 C73 1.47(3)
C70 C71 1.56(4)
C75 Cl02 1.07(7)
C75 Cl03 1.95(7)
C76 Cl05 1.10(7)
C76 Cl04 2.03(10)
C77 Cl07 1.37(7)
C77 Cl06 1.84(7)
C78 Cl09 1.39(12)
C78 Cl08 1.47(13)
O02 Na01 2.86(2)
O03 Na01 2.466(13)
O04 Na01 2.382(14)
O05 Na01 2.390(16)
O07 Na01 2.860(16)
O08 Na01 2.445(13)
O09 Na01 2.372(15)
O10 Na01 2.411(13)
O11 Cl01 1.32(3)
O12 Cl01 1.28(4)
O13 Cl01 1.20(4)
O14 Cl01 1.35(3)
